data_4133731
loop_
_publ_author_name
'Roberts, Courtney C.'
'Chong, Eugene'
'Kampf, Jeff W.'
'Canty, Allan J.'
'Ariafard, Alireza'
'Sanford, Melanie S.'

_publ_section_title
;
 Nickel(II/IV) Manifold Enables Room-Temperature C(sp3)--H
 Functionalization
;
_journal_name_full 'Journal of the American Chemical Society'
_journal_paper_doi 10.1021/jacs.9b11999
_journal_year 2019
_chemical_formula_moiety 'C17 H16 Cl F7 N2 Ni'
_chemical_formula_sum 'C17 H16 Cl F7 N2 Ni'
_chemical_formula_weight 475.48
_space_group_crystal_system monoclinic
_space_group_IT_number 14
_space_group_name_Hall '-P 2ybc'
_space_group_name_H-M_alt 'P 1 21/c 1'
_atom_sites_solution_hydrogens geom
_audit_creation_method SHELXL-2016/6
_cell_angle_alpha 90
_cell_angle_beta 115.122(2)
_cell_angle_gamma 90
_cell_formula_units_Z 8
_cell_length_a 18.5124(3)
_cell_length_b 12.35978(12)
_cell_length_c 16.5380(2)
_cell_measurement_reflns_used 31182
_cell_measurement_temperature 85(2)
_cell_measurement_theta_max 68.9080
_cell_measurement_theta_min 2.6370
_cell_volume 3426.10(10)
_computing_cell_refinement 'CrysAlisPro 1.171.38.41 (Rigaku OD, 2015)'
_computing_data_collection 'CrysAlisPro 1.171.38.41 (Rigaku OD, 2015)'
_computing_data_reduction 'CrysAlisPro 1.171.38.41 (Rigaku OD, 2015)'
_computing_molecular_graphics 'Bruker SHELXTL'
_computing_publication_material 'Bruker SHELXTL'
_computing_structure_refinement 'SHELXL-2016/6 (Sheldrick, 2016)'
_computing_structure_solution 'SHELXT (Sheldrick, 2014)'
_diffrn_ambient_temperature 85(2)
_diffrn_measured_fraction_theta_full 0.994
_diffrn_measured_fraction_theta_max 0.984
_diffrn_measurement_device_type 'Rigaku Saturn 944+ CCD'
_diffrn_measurement_method '\w scans'
_diffrn_radiation_type CuK\a
_diffrn_radiation_wavelength 1.54184
_diffrn_reflns_av_R_equivalents 0.0453
_diffrn_reflns_av_unetI/netI 0.0190
_diffrn_reflns_Laue_measured_fraction_full 0.994
_diffrn_reflns_Laue_measured_fraction_max 0.984
_diffrn_reflns_limit_h_max 22
_diffrn_reflns_limit_h_min -20
_diffrn_reflns_limit_k_max 14
_diffrn_reflns_limit_k_min -14
_diffrn_reflns_limit_l_max 20
_diffrn_reflns_limit_l_min -19
_diffrn_reflns_number 50875
_diffrn_reflns_point_group_measured_fraction_full 0.994
_diffrn_reflns_point_group_measured_fraction_max 0.984
_diffrn_reflns_theta_full 67.684
_diffrn_reflns_theta_max 69.397
_diffrn_reflns_theta_min 2.636
_diffrn_source 'micro-focus rotating anode'
_exptl_absorpt_coefficient_mu 3.823
_exptl_absorpt_correction_T_max 1.00000
_exptl_absorpt_correction_T_min 0.91624
_exptl_absorpt_correction_type multi-scan
_exptl_absorpt_process_details
; 
CrysAlisPro 1.171.38.41 (Rigaku Oxford Diffraction, 2015) 
Empirical absorption correction using spherical harmonics, 
 implemented in SCALE3 ABSPACK scaling algorithm. 
;
_exptl_crystal_colour yellow
_exptl_crystal_density_diffrn 1.844
_exptl_crystal_description polyhedron
_exptl_crystal_F_000 1920
_exptl_crystal_size_max 0.180
_exptl_crystal_size_mid 0.120
_exptl_crystal_size_min 0.120
_refine_diff_density_max 0.809
_refine_diff_density_min -0.554
_refine_diff_density_rms 0.089
_refine_ls_extinction_method none
_refine_ls_goodness_of_fit_ref 1.079
_refine_ls_hydrogen_treatment constr
_refine_ls_matrix_type full
_refine_ls_number_parameters 509
_refine_ls_number_reflns 6311
_refine_ls_number_restraints 0
_refine_ls_restrained_S_all 1.079
_refine_ls_R_factor_all 0.0386
_refine_ls_R_factor_gt 0.0382
_refine_ls_shift/su_max 0.001
_refine_ls_shift/su_mean 0.000
_refine_ls_structure_factor_coef Fsqd
_refine_ls_weighting_details 'w=1/[\s^2^(Fo^2^)+(0.0698P)^2^+2.4900P] where P=(Fo^2^+2Fc^2^)/3'
_refine_ls_weighting_scheme calc
_refine_ls_wR_factor_gt 0.1099
_refine_ls_wR_factor_ref 0.1103
_reflns_Friedel_coverage 0.000
_reflns_number_gt 6217
_reflns_number_total 6311
_reflns_threshold_expression 'I > 2\s(I)'
_cod_data_source_file ja9b11999_si_005.cif
_cod_data_source_block ec318
_cod_original_cell_volume 3426.11(10)
_cod_original_sg_symbol_H-M 'P 21/c'
_cod_database_code 4133731
_shelx_shelxl_version_number 2016/6
_shelx_space_group_comment
; 
The symmetry employed for this shelxl refinement is uniquely defined 
by the following loop, which should always be used as a source of 
symmetry information in preference to the above space-group names. 
They are only intended as comments. 
;
_shelx_estimated_absorpt_t_min 0.546
_shelx_estimated_absorpt_t_max 0.657

loop_
_space_group_symop_operation_xyz
'x, y, z'
'-x, y+1/2, -z+1/2'
'-x, -y, -z'
'x, -y-1/2, z-1/2'

loop_
_atom_site_label
_atom_site_type_symbol
_atom_site_fract_x
_atom_site_fract_y
_atom_site_fract_z
_atom_site_U_iso_or_equiv
_atom_site_adp_type
_atom_site_occupancy
_atom_site_site_symmetry_order
_atom_site_calc_flag
_atom_site_refinement_flags_posn
_atom_site_refinement_flags_adp
Ni1 Ni 0.88024(2) 0.38625(3) 0.76340(2) 0.01753(11) Uani 1 1 d . .
Ni2 Ni 0.38148(2) 0.44437(3) 0.75669(2) 0.01691(11) Uani 1 1 d . .
Cl1 Cl 0.85579(3) 0.26774(4) 0.85661(3) 0.02280(13) Uani 1 1 d . .
Cl2 Cl 0.35957(3) 0.56773(4) 0.84949(3) 0.02033(13) Uani 1 1 d . .
F1 F 1.04477(7) 0.31205(9) 0.63903(7) 0.0219(2) Uani 1 1 d . .
F2 F 0.75378(7) 0.40581(11) 0.59732(8) 0.0286(3) Uani 1 1 d . .
F3 F 0.71726(7) 0.37222(10) 0.70239(9) 0.0299(3) Uani 1 1 d . .
F4 F 0.75049(7) 0.53305(10) 0.68324(8) 0.0278(3) Uani 1 1 d . .
F5 F 0.81202(7) 0.49809(10) 0.85995(8) 0.0256(3) Uani 1 1 d . .
F6 F 0.87767(7) 0.60630(9) 0.81557(8) 0.0255(3) Uani 1 1 d . .
F7 F 0.94042(7) 0.49715(10) 0.92276(7) 0.0245(3) Uani 1 1 d . .
F8 F 0.53772(7) 0.50877(9) 0.61985(7) 0.0205(2) Uani 1 1 d . .
F9 F 0.25126(7) 0.41875(11) 0.59447(8) 0.0276(3) Uani 1 1 d . .
F10 F 0.25173(7) 0.29549(10) 0.68514(8) 0.0277(3) Uani 1 1 d . .
F11 F 0.21890(7) 0.45741(11) 0.70167(9) 0.0301(3) Uani 1 1 d . .
F12 F 0.38342(7) 0.22689(9) 0.81682(8) 0.0248(3) Uani 1 1 d . .
F13 F 0.31731(7) 0.33677(9) 0.86001(8) 0.0233(3) Uani 1 1 d . .
F14 F 0.44579(7) 0.34082(9) 0.92082(7) 0.0225(3) Uani 1 1 d . .
N1 N 0.87413(10) 0.26347(13) 0.68236(11) 0.0178(3) Uani 1 1 d . .
N2 N 1.00003(10) 0.34541(13) 0.82847(11) 0.0182(3) Uani 1 1 d . .
N3 N 0.37235(10) 0.56449(13) 0.67090(11) 0.0182(3) Uani 1 1 d . .
N4 N 0.50080(10) 0.48425(13) 0.81546(11) 0.0175(3) Uani 1 1 d . .
C1 C 0.81653(11) 0.18813(16) 0.66161(13) 0.0199(4) Uani 1 1 d . .
H1 H 0.777825 0.195425 0.684821 0.024 Uiso 1 1 calc R U
C2 C 0.81179(12) 0.10054(16) 0.60767(13) 0.0219(4) Uani 1 1 d . .
H2 H 0.771009 0.047906 0.594927 0.026 Uiso 1 1 calc R U
C3 C 0.86709(12) 0.09047(17) 0.57252(13) 0.0221(4) Uani 1 1 d . .
H3 H 0.863975 0.032081 0.533814 0.027 Uiso 1 1 calc R U
C4 C 0.92738(12) 0.16717(16) 0.59469(13) 0.0212(4) Uani 1 1 d . .
H4 H 0.966715 0.161380 0.572262 0.025 Uiso 1 1 calc R U
C5 C 0.92914(11) 0.25205(15) 0.64995(12) 0.0178(4) Uani 1 1 d . .
C6 C 1.03771(12) 0.32613(16) 0.91677(13) 0.0210(4) Uani 1 1 d . .
H6 H 1.008636 0.334094 0.951900 0.025 Uiso 1 1 calc R U
C7 C 1.11706(13) 0.29518(17) 0.95869(14) 0.0235(4) Uani 1 1 d . .
H7 H 1.141577 0.281422 1.021105 0.028 Uiso 1 1 calc R U
C8 C 1.16007(13) 0.28464(17) 0.90786(14) 0.0250(4) Uani 1 1 d . .
H8 H 1.214984 0.265685 0.935281 0.030 Uiso 1 1 calc R U
C9 C 1.12184(12) 0.30215(16) 0.81656(14) 0.0224(4) Uani 1 1 d . .
H9 H 1.149898 0.294632 0.780302 0.027 Uiso 1 1 calc R U
C10 C 1.04176(12) 0.33090(15) 0.77906(13) 0.0185(4) Uani 1 1 d . .
C11 C 0.99365(11) 0.33829(16) 0.67834(13) 0.0186(4) Uani 1 1 d . .
C12 C 0.95896(12) 0.45198(16) 0.64432(13) 0.0204(4) Uani 1 1 d . .
C13 C 0.91863(12) 0.49715(16) 0.70083(14) 0.0210(4) Uani 1 1 d . .
H13A H 0.872381 0.541423 0.661764 0.025 Uiso 1 1 calc R U
H13B H 0.956726 0.545993 0.746498 0.025 Uiso 1 1 calc R U
C14 C 1.02841(13) 0.52912(17) 0.65752(15) 0.0252(4) Uani 1 1 d . .
H14A H 1.053125 0.507349 0.618087 0.038 Uiso 1 1 calc R U
H14B H 1.068178 0.525887 0.719788 0.038 Uiso 1 1 calc R U
H14C H 1.008116 0.603201 0.643081 0.038 Uiso 1 1 calc R U
C15 C 0.90205(13) 0.44588(17) 0.54484(14) 0.0252(4) Uani 1 1 d . .
H15A H 0.853728 0.406412 0.537455 0.038 Uiso 1 1 calc R U
H15B H 0.928377 0.408087 0.512611 0.038 Uiso 1 1 calc R U
H15C H 0.887680 0.519237 0.520880 0.038 Uiso 1 1 calc R U
C16 C 0.77020(12) 0.42791(17) 0.68353(14) 0.0234(4) Uani 1 1 d . .
C17 C 0.87687(12) 0.50293(16) 0.84206(14) 0.0211(4) Uani 1 1 d . .
C18 C 0.31548(12) 0.64134(16) 0.65077(13) 0.0208(4) Uani 1 1 d . .
H18 H 0.277844 0.636089 0.675649 0.025 Uiso 1 1 calc R U
C19 C 0.31024(12) 0.72734(17) 0.59518(13) 0.0225(4) Uani 1 1 d . .
H19 H 0.269732 0.780379 0.582492 0.027 Uiso 1 1 calc R U
C20 C 0.36437(12) 0.73565(16) 0.55815(13) 0.0224(4) Uani 1 1 d . .
H20 H 0.361302 0.793700 0.519165 0.027 Uiso 1 1 calc R U
C21 C 0.42347(12) 0.65712(16) 0.57923(13) 0.0201(4) Uani 1 1 d . .
H21 H 0.461961 0.661103 0.555463 0.024 Uiso 1 1 calc R U
C22 C 0.42524(11) 0.57305(15) 0.63542(12) 0.0176(4) Uani 1 1 d . .
C23 C 0.54158(12) 0.50491(15) 0.90277(13) 0.0185(4) Uani 1 1 d . .
H23 H 0.514471 0.499128 0.940145 0.022 Uiso 1 1 calc R U
C24 C 0.62112(12) 0.53420(16) 0.94115(13) 0.0202(4) Uani 1 1 d . .
H24 H 0.647837 0.548455 1.003376 0.024 Uiso 1 1 calc R U
C25 C 0.66121(12) 0.54241(16) 0.88716(14) 0.0213(4) Uani 1 1 d . .
H25 H 0.716239 0.560731 0.912018 0.026 Uiso 1 1 calc R U
C26 C 0.61977(11) 0.52349(15) 0.79636(13) 0.0190(4) Uani 1 1 d . .
H26 H 0.645792 0.529285 0.757881 0.023 Uiso 1 1 calc R U
C27 C 0.53986(12) 0.49600(15) 0.76266(13) 0.0176(4) Uani 1 1 d . .
C28 C 0.48896(11) 0.48612(15) 0.66291(13) 0.0177(4) Uani 1 1 d . .
C29 C 0.45327(12) 0.37156(16) 0.63293(13) 0.0193(4) Uani 1 1 d . .
C30 C 0.41702(13) 0.32961(16) 0.69425(14) 0.0213(4) Uani 1 1 d . .
H30A H 0.456812 0.282773 0.740209 0.026 Uiso 1 1 calc R U
H30B H 0.370428 0.283853 0.658532 0.026 Uiso 1 1 calc R U
C31 C 0.52180(13) 0.29330(17) 0.64421(14) 0.0238(4) Uani 1 1 d . .
H31A H 0.562429 0.295860 0.706085 0.036 Uiso 1 1 calc R U
H31B H 0.545688 0.314780 0.603916 0.036 Uiso 1 1 calc R U
H31C H 0.500815 0.219529 0.629793 0.036 Uiso 1 1 calc R U
C32 C 0.39292(13) 0.37406(17) 0.53446(14) 0.0237(4) Uani 1 1 d . .
H32A H 0.373926 0.300497 0.514555 0.036 Uiso 1 1 calc R U
H32B H 0.418660 0.403180 0.498140 0.036 Uiso 1 1 calc R U
H32C H 0.347638 0.420108 0.527812 0.036 Uiso 1 1 calc R U
C33 C 0.27091(13) 0.40063(17) 0.68235(14) 0.0232(4) Uani 1 1 d . .
C34 C 0.38168(12) 0.33105(16) 0.84123(13) 0.0198(4) Uani 1 1 d . .

loop_
_atom_site_aniso_label
_atom_site_aniso_U_11
_atom_site_aniso_U_22
_atom_site_aniso_U_33
_atom_site_aniso_U_23
_atom_site_aniso_U_13
_atom_site_aniso_U_12
Ni1 0.01360(19) 0.0221(2) 0.01989(19) -0.00260(12) 0.01000(15) -0.00080(12)
Ni2 0.01397(19) 0.02023(19) 0.02012(19) 0.00140(12) 0.01070(15) 0.00057(12)
Cl1 0.0215(3) 0.0278(3) 0.0248(2) -0.00204(18) 0.0153(2) -0.00449(17)
Cl2 0.0190(2) 0.0230(2) 0.0247(2) 0.00093(17) 0.0148(2) 0.00271(16)
F1 0.0189(6) 0.0284(6) 0.0259(6) -0.0008(5) 0.0167(5) 0.0005(4)
F2 0.0217(6) 0.0375(7) 0.0234(6) -0.0062(5) 0.0066(5) 0.0047(5)
F3 0.0161(6) 0.0359(7) 0.0403(7) -0.0032(5) 0.0145(6) -0.0017(5)
F4 0.0218(6) 0.0283(6) 0.0315(6) -0.0032(5) 0.0096(5) 0.0065(5)
F5 0.0199(6) 0.0330(6) 0.0304(6) -0.0065(5) 0.0169(5) -0.0006(5)
F6 0.0259(6) 0.0217(6) 0.0303(6) -0.0035(5) 0.0132(5) 0.0007(5)
F7 0.0218(6) 0.0298(6) 0.0220(6) -0.0053(5) 0.0095(5) -0.0002(5)
F8 0.0197(6) 0.0261(6) 0.0231(5) 0.0016(4) 0.0162(5) 0.0009(4)
F9 0.0197(6) 0.0377(7) 0.0235(6) 0.0034(5) 0.0072(5) -0.0025(5)
F10 0.0240(6) 0.0277(6) 0.0318(6) -0.0003(5) 0.0123(5) -0.0071(5)
F11 0.0162(6) 0.0374(7) 0.0390(7) -0.0032(5) 0.0140(6) 0.0007(5)
F12 0.0300(7) 0.0202(6) 0.0288(6) 0.0007(5) 0.0170(5) -0.0003(5)
F13 0.0211(6) 0.0272(6) 0.0289(6) 0.0019(5) 0.0177(5) -0.0010(5)
F14 0.0216(6) 0.0257(6) 0.0219(6) 0.0027(4) 0.0109(5) -0.0005(4)
N1 0.0133(8) 0.0226(8) 0.0197(8) -0.0001(6) 0.0090(6) -0.0003(6)
N2 0.0170(8) 0.0196(8) 0.0207(8) -0.0005(6) 0.0106(7) -0.0010(6)
N3 0.0148(8) 0.0221(8) 0.0203(8) 0.0004(6) 0.0099(7) 0.0009(6)
N4 0.0173(8) 0.0185(8) 0.0216(8) 0.0007(6) 0.0131(7) 0.0019(6)
C1 0.0129(9) 0.0261(10) 0.0215(9) -0.0017(8) 0.0080(8) -0.0016(7)
C2 0.0175(10) 0.0235(10) 0.0240(10) -0.0010(8) 0.0082(8) -0.0020(8)
C3 0.0209(10) 0.0234(9) 0.0207(9) -0.0036(8) 0.0076(8) 0.0013(8)
C4 0.0197(10) 0.0263(10) 0.0209(9) 0.0004(8) 0.0117(8) 0.0023(8)
C5 0.0148(9) 0.0219(9) 0.0176(9) 0.0019(7) 0.0079(7) 0.0009(7)
C6 0.0216(10) 0.0225(9) 0.0215(9) -0.0008(7) 0.0119(8) -0.0016(8)
C7 0.0212(11) 0.0252(10) 0.0212(9) 0.0011(8) 0.0060(8) -0.0001(8)
C8 0.0175(10) 0.0247(10) 0.0307(11) -0.0006(8) 0.0081(9) 0.0006(8)
C9 0.0184(10) 0.0239(10) 0.0281(10) -0.0005(8) 0.0128(8) 0.0007(8)
C10 0.0174(10) 0.0183(9) 0.0242(10) -0.0001(7) 0.0131(8) -0.0012(7)
C11 0.0160(10) 0.0245(10) 0.0210(9) 0.0005(7) 0.0133(8) 0.0010(7)
C12 0.0197(10) 0.0221(10) 0.0230(10) 0.0013(7) 0.0127(8) 0.0004(7)
C13 0.0194(10) 0.0226(9) 0.0248(10) -0.0010(8) 0.0131(8) -0.0012(7)
C14 0.0240(11) 0.0263(10) 0.0301(11) 0.0027(8) 0.0162(9) -0.0032(8)
C15 0.0247(11) 0.0300(11) 0.0219(10) 0.0028(8) 0.0110(9) 0.0016(8)
C16 0.0182(10) 0.0270(10) 0.0273(10) -0.0057(8) 0.0118(8) -0.0004(8)
C17 0.0159(10) 0.0263(10) 0.0234(10) -0.0025(8) 0.0106(8) -0.0009(8)
C18 0.0149(9) 0.0262(10) 0.0229(9) 0.0006(8) 0.0096(8) 0.0027(7)
C19 0.0191(10) 0.0236(10) 0.0250(10) 0.0011(8) 0.0096(8) 0.0034(8)
C20 0.0213(10) 0.0222(10) 0.0210(9) 0.0015(8) 0.0064(8) -0.0014(8)
C21 0.0183(10) 0.0232(9) 0.0202(9) 0.0001(7) 0.0097(8) -0.0013(7)
C22 0.0142(9) 0.0215(9) 0.0178(9) -0.0019(7) 0.0075(7) -0.0005(7)
C23 0.0186(10) 0.0204(9) 0.0198(9) 0.0014(7) 0.0112(8) 0.0033(7)
C24 0.0184(10) 0.0236(9) 0.0202(9) 0.0004(7) 0.0098(8) 0.0030(7)
C25 0.0154(10) 0.0232(10) 0.0268(10) 0.0001(8) 0.0105(8) 0.0027(7)
C26 0.0162(10) 0.0221(9) 0.0240(9) 0.0019(7) 0.0135(8) 0.0032(7)
C27 0.0180(10) 0.0169(9) 0.0223(9) 0.0006(7) 0.0127(8) 0.0019(7)
C28 0.0156(9) 0.0219(9) 0.0216(9) 0.0005(7) 0.0136(8) 0.0003(7)
C29 0.0182(10) 0.0210(9) 0.0224(10) -0.0017(7) 0.0122(8) 0.0013(7)
C30 0.0221(10) 0.0210(9) 0.0260(10) 0.0004(8) 0.0153(9) 0.0011(8)
C31 0.0240(11) 0.0248(10) 0.0279(10) -0.0017(8) 0.0160(9) 0.0043(8)
C32 0.0232(11) 0.0284(10) 0.0225(10) -0.0028(8) 0.0124(9) -0.0015(8)
C33 0.0199(10) 0.0269(10) 0.0267(10) 0.0022(8) 0.0137(8) -0.0004(8)
C34 0.0180(10) 0.0215(9) 0.0242(10) 0.0004(7) 0.0130(8) 0.0012(7)

loop_
_atom_type_symbol
_atom_type_description
_atom_type_scat_dispersion_real
_atom_type_scat_dispersion_imag
_atom_type_scat_source
C C 0.0181 0.0091 'International Tables Vol C Tables 4.2.6.8 and 6.1.1.4'
H H 0.0000 0.0000 'International Tables Vol C Tables 4.2.6.8 and 6.1.1.4'
N N 0.0311 0.0180 'International Tables Vol C Tables 4.2.6.8 and 6.1.1.4'
F F 0.0727 0.0534 'International Tables Vol C Tables 4.2.6.8 and 6.1.1.4'
Cl Cl 0.3639 0.7018 'International Tables Vol C Tables 4.2.6.8 and 6.1.1.4'
Ni Ni -3.0029 0.5091 'International Tables Vol C Tables 4.2.6.8 and 6.1.1.4'

loop_
_geom_angle_atom_site_label_1
_geom_angle_atom_site_label_2
_geom_angle_atom_site_label_3
_geom_angle
C17 Ni1 C16 86.42(8)
C17 Ni1 N1 174.91(8)
C16 Ni1 N1 90.05(8)
C17 Ni1 C13 87.59(8)
C16 Ni1 C13 88.14(9)
N1 Ni1 C13 95.96(7)
C17 Ni1 N2 99.37(8)
C16 Ni1 N2 170.21(8)
N1 Ni1 N2 84.64(6)
C13 Ni1 N2 84.25(7)
C17 Ni1 Cl1 87.31(6)
C16 Ni1 Cl1 100.01(7)
N1 Ni1 Cl1 89.70(5)
C13 Ni1 Cl1 170.10(6)
N2 Ni1 Cl1 88.21(5)
C33 Ni2 C34 86.34(8)
C33 Ni2 N3 90.49(8)
C34 Ni2 N3 174.95(7)
C33 Ni2 C30 88.05(9)
C34 Ni2 C30 87.76(8)
N3 Ni2 C30 96.07(7)
C33 Ni2 N4 170.08(8)
C34 Ni2 N4 98.98(7)
N3 Ni2 N4 84.74(7)
C30 Ni2 N4 83.83(7)
C33 Ni2 Cl2 99.60(6)
C34 Ni2 Cl2 86.91(6)
N3 Ni2 Cl2 89.74(5)
C30 Ni2 Cl2 170.38(6)
N4 Ni2 Cl2 89.09(5)
C5 N1 C1 118.55(17)
C5 N1 Ni1 120.73(13)
C1 N1 Ni1 120.68(13)
C6 N2 C10 117.76(17)
C6 N2 Ni1 123.60(13)
C10 N2 Ni1 118.51(13)
C22 N3 C18 118.27(17)
C22 N3 Ni2 120.55(13)
C18 N3 Ni2 121.11(13)
C23 N4 C27 117.55(17)
C23 N4 Ni2 123.71(13)
C27 N4 Ni2 118.65(13)
N1 C1 C2 122.21(18)
N1 C1 H1 118.9
C2 C1 H1 118.9
C3 C2 C1 119.16(19)
C3 C2 H2 120.4
C1 C2 H2 120.4
C2 C3 C4 118.90(18)
C2 C3 H3 120.5
C4 C3 H3 120.5
C5 C4 C3 118.89(18)
C5 C4 H4 120.6
C3 C4 H4 120.6
N1 C5 C4 122.26(18)
N1 C5 C11 115.61(16)
C4 C5 C11 122.13(17)
N2 C6 C7 122.88(18)
N2 C6 H6 118.6
C7 C6 H6 118.6
C6 C7 C8 118.80(19)
C6 C7 H7 120.6
C8 C7 H7 120.6
C9 C8 C7 119.10(19)
C9 C8 H8 120.4
C7 C8 H8 120.4
C8 C9 C10 118.76(19)
C8 C9 H9 120.6
C10 C9 H9 120.6
N2 C10 C9 122.61(18)
N2 C10 C11 115.72(17)
C9 C10 C11 121.46(17)
F1 C11 C5 107.02(15)
F1 C11 C10 107.37(15)
C5 C11 C10 108.31(15)
F1 C11 C12 107.48(15)
C5 C11 C12 111.98(16)
C10 C11 C12 114.33(16)
C13 C12 C15 112.50(17)
C13 C12 C14 106.41(16)
C15 C12 C14 109.55(16)
C13 C12 C11 110.14(16)
C15 C12 C11 109.60(16)
C14 C12 C11 108.54(16)
C12 C13 Ni1 115.79(13)
C12 C13 H13A 108.3
Ni1 C13 H13A 108.3
C12 C13 H13B 108.3
Ni1 C13 H13B 108.3
H13A C13 H13B 107.4
C12 C14 H14A 109.5
C12 C14 H14B 109.5
H14A C14 H14B 109.5
C12 C14 H14C 109.5
H14A C14 H14C 109.5
H14B C14 H14C 109.5
C12 C15 H15A 109.5
C12 C15 H15B 109.5
H15A C15 H15B 109.5
C12 C15 H15C 109.5
H15A C15 H15C 109.5
H15B C15 H15C 109.5
F3 C16 F4 105.81(16)
F3 C16 F2 106.41(16)
F4 C16 F2 104.55(17)
F3 C16 Ni1 111.14(14)
F4 C16 Ni1 117.10(14)
F2 C16 Ni1 111.09(13)
F6 C17 F5 104.18(15)
F6 C17 F7 104.15(15)
F5 C17 F7 105.19(15)
F6 C17 Ni1 118.16(13)
F5 C17 Ni1 113.16(13)
F7 C17 Ni1 110.83(13)
N3 C18 C19 122.17(18)
N3 C18 H18 118.9
C19 C18 H18 118.9
C18 C19 C20 119.51(19)
C18 C19 H19 120.2
C20 C19 H19 120.2
C19 C20 C21 118.54(19)
C19 C20 H20 120.7
C21 C20 H20 120.7
C22 C21 C20 118.91(18)
C22 C21 H21 120.5
C20 C21 H21 120.5
N3 C22 C21 122.58(18)
N3 C22 C28 115.61(16)
C21 C22 C28 121.79(17)
N4 C23 C24 123.25(18)
N4 C23 H23 118.4
C24 C23 H23 118.4
C23 C24 C25 118.75(18)
C23 C24 H24 120.6
C25 C24 H24 120.6
C26 C25 C24 118.97(19)
C26 C25 H25 120.5
C24 C25 H25 120.5
C27 C26 C25 118.90(17)
C27 C26 H26 120.5
C25 C26 H26 120.5
N4 C27 C26 122.52(18)
N4 C27 C28 115.85(17)
C26 C27 C28 121.45(17)
F8 C28 C22 107.12(15)
F8 C28 C27 107.52(15)
C22 C28 C27 108.30(15)
F8 C28 C29 107.45(14)
C22 C28 C29 112.29(16)
C27 C28 C29 113.84(15)
C30 C29 C32 112.63(17)
C30 C29 C31 106.14(16)
C32 C29 C31 109.38(16)
C30 C29 C28 110.21(15)
C32 C29 C28 109.87(16)
C31 C29 C28 108.46(16)
C29 C30 Ni2 115.57(13)
C29 C30 H30A 108.4
Ni2 C30 H30A 108.4
C29 C30 H30B 108.4
Ni2 C30 H30B 108.4
H30A C30 H30B 107.4
C29 C31 H31A 109.5
C29 C31 H31B 109.5
H31A C31 H31B 109.5
C29 C31 H31C 109.5
H31A C31 H31C 109.5
H31B C31 H31C 109.5
C29 C32 H32A 109.5
C29 C32 H32B 109.5
H32A C32 H32B 109.5
C29 C32 H32C 109.5
H32A C32 H32C 109.5
H32B C32 H32C 109.5
F11 C33 F10 105.68(16)
F11 C33 F9 106.05(17)
F10 C33 F9 103.87(16)
F11 C33 Ni2 111.80(14)
F10 C33 Ni2 117.51(14)
F9 C33 Ni2 111.03(13)
F14 C34 F12 104.65(15)
F14 C34 F13 105.43(15)
F12 C34 F13 104.64(15)
F14 C34 Ni2 111.24(13)
F12 C34 Ni2 117.11(13)
F13 C34 Ni2 112.78(13)

loop_
_geom_bond_atom_site_label_1
_geom_bond_atom_site_label_2
_geom_bond_distance
Ni1 C17 1.961(2)
Ni1 C16 1.969(2)
Ni1 N1 1.9958(16)
Ni1 C13 2.020(2)
Ni1 N2 2.0747(17)
Ni1 Cl1 2.3062(6)
Ni2 C33 1.964(2)
Ni2 C34 1.978(2)
Ni2 N3 2.0105(17)
Ni2 C30 2.022(2)
Ni2 N4 2.0601(17)
Ni2 Cl2 2.3181(5)
F1 C11 1.395(2)
F2 C16 1.353(2)
F3 C16 1.338(2)
F4 C16 1.349(2)
F5 C17 1.354(2)
F6 C17 1.353(2)
F7 C17 1.355(2)
F8 C28 1.395(2)
F9 C33 1.359(2)
F10 C33 1.353(2)
F11 C33 1.335(2)
F12 C34 1.354(2)
F13 C34 1.355(2)
F14 C34 1.352(2)
N1 C5 1.345(2)
N1 C1 1.346(3)
N2 C6 1.346(3)
N2 C10 1.354(2)
N3 C22 1.342(2)
N3 C18 1.350(3)
N4 C23 1.340(3)
N4 C27 1.357(2)
C1 C2 1.382(3)
C1 H1 0.9500
C2 C3 1.381(3)
C2 H2 0.9500
C3 C4 1.390(3)
C3 H3 0.9500
C4 C5 1.383(3)
C4 H4 0.9500
C5 C11 1.519(3)
C6 C7 1.386(3)
C6 H6 0.9500
C7 C8 1.388(3)
C7 H7 0.9500
C8 C9 1.386(3)
C8 H8 0.9500
C9 C10 1.389(3)
C9 H9 0.9500
C10 C11 1.522(3)
C11 C12 1.548(3)
C12 C13 1.528(3)
C12 C15 1.533(3)
C12 C14 1.540(3)
C13 H13A 0.9900
C13 H13B 0.9900
C14 H14A 0.9800
C14 H14B 0.9800
C14 H14C 0.9800
C15 H15A 0.9800
C15 H15B 0.9800
C15 H15C 0.9800
C18 C19 1.382(3)
C18 H18 0.9500
C19 C20 1.382(3)
C19 H19 0.9500
C20 C21 1.392(3)
C20 H20 0.9500
C21 C22 1.385(3)
C21 H21 0.9500
C22 C28 1.516(3)
C23 C24 1.382(3)
C23 H23 0.9500
C24 C25 1.386(3)
C24 H24 0.9500
C25 C26 1.386(3)
C25 H25 0.9500
C26 C27 1.384(3)
C26 H26 0.9500
C27 C28 1.518(3)
C28 C29 1.552(3)
C29 C30 1.525(3)
C29 C32 1.535(3)
C29 C31 1.542(3)
C30 H30A 0.9900
C30 H30B 0.9900
C31 H31A 0.9800
C31 H31B 0.9800
C31 H31C 0.9800
C32 H32A 0.9800
C32 H32B 0.9800
C32 H32C 0.9800

loop_
_geom_torsion_atom_site_label_1
_geom_torsion_atom_site_label_2
_geom_torsion_atom_site_label_3
_geom_torsion_atom_site_label_4
_geom_torsion
C5 N1 C1 C2 -0.6(3)
Ni1 N1 C1 C2 -178.23(15)
N1 C1 C2 C3 -1.1(3)
C1 C2 C3 C4 1.9(3)
C2 C3 C4 C5 -1.1(3)
C1 N1 C5 C4 1.5(3)
Ni1 N1 C5 C4 179.07(14)
C1 N1 C5 C11 -178.28(16)
Ni1 N1 C5 C11 -0.7(2)
C3 C4 C5 N1 -0.6(3)
C3 C4 C5 C11 179.14(18)
C10 N2 C6 C7 1.7(3)
Ni1 N2 C6 C7 177.63(15)
N2 C6 C7 C8 0.7(3)
C6 C7 C8 C9 -1.9(3)
C7 C8 C9 C10 0.7(3)
C6 N2 C10 C9 -3.0(3)
Ni1 N2 C10 C9 -179.17(15)
C6 N2 C10 C11 171.76(16)
Ni1 N2 C10 C11 -4.4(2)
C8 C9 C10 N2 1.9(3)
C8 C9 C10 C11 -172.65(18)
N1 C5 C11 F1 179.47(15)
C4 C5 C11 F1 -0.3(2)
N1 C5 C11 C10 64.0(2)
C4 C5 C11 C10 -115.8(2)
N1 C5 C11 C12 -63.0(2)
C4 C5 C11 C12 117.3(2)
N2 C10 C11 F1 -174.92(15)
C9 C10 C11 F1 0.0(2)
N2 C10 C11 C5 -59.7(2)
C9 C10 C11 C5 115.2(2)
N2 C10 C11 C12 65.9(2)
C9 C10 C11 C12 -119.2(2)
F1 C11 C12 C13 -166.53(15)
C5 C11 C12 C13 76.2(2)
C10 C11 C12 C13 -47.5(2)
F1 C11 C12 C15 69.2(2)
C5 C11 C12 C15 -48.1(2)
C10 C11 C12 C15 -171.74(16)
F1 C11 C12 C14 -50.4(2)
C5 C11 C12 C14 -167.67(16)
C10 C11 C12 C14 68.7(2)
C15 C12 C13 Ni1 98.23(18)
C14 C12 C13 Ni1 -141.81(14)
C11 C12 C13 Ni1 -24.4(2)
C22 N3 C18 C19 0.1(3)
Ni2 N3 C18 C19 177.03(15)
N3 C18 C19 C20 0.3(3)
C18 C19 C20 C21 -0.8(3)
C19 C20 C21 C22 0.8(3)
C18 N3 C22 C21 -0.1(3)
Ni2 N3 C22 C21 -177.03(14)
C18 N3 C22 C28 178.21(16)
Ni2 N3 C22 C28 1.3(2)
C20 C21 C22 N3 -0.4(3)
C20 C21 C22 C28 -178.59(17)
C27 N4 C23 C24 -1.9(3)
Ni2 N4 C23 C24 -178.34(14)
N4 C23 C24 C25 -0.2(3)
C23 C24 C25 C26 1.5(3)
C24 C25 C26 C27 -0.6(3)
C23 N4 C27 C26 2.8(3)
Ni2 N4 C27 C26 179.48(14)
C23 N4 C27 C28 -172.36(16)
Ni2 N4 C27 C28 4.3(2)
C25 C26 C27 N4 -1.6(3)
C25 C26 C27 C28 173.31(17)
N3 C22 C28 F8 -179.88(15)
C21 C22 C28 F8 -1.5(2)
N3 C22 C28 C27 -64.2(2)
C21 C22 C28 C27 114.17(19)
N3 C22 C28 C29 62.4(2)
C21 C22 C28 C29 -119.3(2)
N4 C27 C28 F8 175.43(15)
C26 C27 C28 F8 0.2(2)
N4 C27 C28 C22 60.0(2)
C26 C27 C28 C22 -115.27(19)
N4 C27 C28 C29 -65.7(2)
C26 C27 C28 C29 119.07(19)
F8 C28 C29 C30 165.55(15)
C22 C28 C29 C30 -76.9(2)
C27 C28 C29 C30 46.6(2)
F8 C28 C29 C32 -69.76(19)
C22 C28 C29 C32 47.8(2)
C27 C28 C29 C32 171.30(16)
F8 C28 C29 C31 49.75(19)
C22 C28 C29 C31 167.30(15)
C27 C28 C29 C31 -69.2(2)
C32 C29 C30 Ni2 -97.83(17)
C31 C29 C30 Ni2 142.51(14)
C28 C29 C30 Ni2 25.3(2)
